data_1001445
loop_
_publ_author_name
'Leclaire, A'
'Borel, M M'
'Grandin, A'
'Raveau, B'

_publ_section_title
;
$-epsilon-NaMo~2~P~3~O~13~, a new structural form of the Mo(V)
phosphates series AMo~2~^V^P~3~O~13~
;
_journal_coden_ASTM JSSCBI
_journal_name_full 'Journal of Solid State Chemistry'
_journal_page_first 10
_journal_page_last 15
_journal_paper_doi 10.1016/0022-4596(90)90288-9
_journal_volume 89
_journal_year 1990
_chemical_formula_structural 'Na (Mo2 P3 O13)'
_chemical_formula_sum 'Mo2 Na O13 P3'
_chemical_name_systematic 'Sodium dimolybdo(V)triphosphate - $-epsilon'
_space_group_IT_number 2
_symmetry_cell_setting triclinic
_symmetry_Int_Tables_number 2
_symmetry_space_group_name_Hall '-P 1'
_symmetry_space_group_name_H-M 'P -1'
_cell_angle_alpha 75.08(5)
_cell_angle_beta 85.33(4)
_cell_angle_gamma 79.10(4)
_cell_formula_units_Z 2
_cell_length_a 6.352(3)
_cell_length_b 7.448(5)
_cell_length_c 10.991(6)
_cell_volume 493.1
_refine_ls_R_factor_all 0.033
_cod_database_code 1001445

loop_
_symmetry_equiv_pos_as_xyz
x,y,z
-x,-y,-z

loop_
_atom_site_label
_atom_site_type_symbol
_atom_site_symmetry_multiplicity
_atom_site_Wyckoff_symbol
_atom_site_fract_x
_atom_site_fract_y
_atom_site_fract_z
_atom_site_occupancy
_atom_site_attached_hydrogens
_atom_site_calc_flag
Mo1 Mo5+ 2 i 0.21573(3) 0.21226(2) 0.08508(2) 1. 0 d
Mo2 Mo5+ 2 i 0.24357(3) 0.19432(2) 0.59317(2) 1. 0 d
P1 P5+ 2 i 0.74282(8) 0.19750(8) 0.66237(5) 1. 0 d
P2 P5+ 2 i 0.11903(8) 0.47629(7) 0.30773(5) 1. 0 d
P3 P5+ 2 i 0.73572(8) 0.07237(7) 0.10861(5) 1. 0 d
Na1 Na1+ 2 i 0.6551(5) 0.4024(4) 0.2543(4) 1. 0 d
O1 O2- 2 i 0.2362(4) 0.3698(3) -0.0520(2) 1. 0 d
O2 O2- 2 i 0.5241(3) 0.2008(2) 0.1314(2) 1. 0 d
O3 O2- 2 i 0.2706(3) -0.0145(2) 0.0139(2) 1. 0 d
O4 O2- 2 i 0.2421(3) -0.0047(3) 0.2545(2) 1. 0 d
O5 O2- 2 i -0.0956(3) 0.1978(3) 0.1008(2) 1. 0 d
O6 O2- 2 i 0.1279(3) 0.3923(3) 0.1969(2) 1. 0 d
O7 O2- 2 i 0.3176(4) -0.0254(3) 0.5786(2) 1. 0 d
O8 O2- 2 i -0.0722(3) 0.2142(3) 0.5643(2) 1. 0 d
O9 O2- 2 i 0.2194(3) 0.1049(3) 0.7831(2) 1. 0 d
O10 O2- 2 i 0.5274(3) 0.2743(3) 0.6003(2) 1. 0 d
O11 O2- 2 i 0.2603(3) 0.3473(3) 0.4128(2) 1. 0 d
O12 O2- 2 i 0.1088(3) 0.4585(2) 0.6498(2) 1. 0 d
O13 O2- 2 i 0.2375(3) 0.6553(2) 0.2558(2) 1. 0 d

loop_
_atom_type_symbol
_atom_type_oxidation_number
Mo5+ 5.000
P5+ 5.000
Na1+ 1.000
O2- -2.000
